data_9004694
loop_
_publ_author_name
'Krivovichev, S. V.'
'Filatov, S. K.'
'Burns, P. C.'

_publ_section_title
;
 The cuprite-like framework of OCu4 tetrahedra in the crystal structure
 of synthetic melanothallite, Cu2OCl2, and its negative thermal expansion
;
_journal_name_full 'The Canadian Mineralogist'
_journal_page_first 1185
_journal_page_last 1190
_journal_paper_doi 10.2113/gscanmin.40.4.1185
_journal_volume 40
_journal_year 2002
_chemical_compound_source Synthetic
_chemical_formula_sum 'Cl2 Cu2 O'
_chemical_name_mineral Melanothallite
_space_group_IT_number 70
_symmetry_space_group_name_Hall '-F 2uv 2vw'
_symmetry_space_group_name_H-M 'F d d d :2'
_cell_angle_alpha 90
_cell_angle_beta 90
_cell_angle_gamma 90
_cell_length_a 7.4691
_cell_length_b 9.5969
_cell_length_c 9.700
_cell_formula_units_Z 8
_cell_volume 695.298
_database_code_amcsd 0005787
_exptl_crystal_density_diffrn 4.089
_cod_original_sg_symbol_H-M 'F d d d'
_cod_original_formula_sum 'Cu2 Cl2 O'
_cod_database_code 9004694

loop_
_space_group_symop_operation_xyz
x,y,z
x,1/2+y,1/2+z
1/2+x,y,1/2+z
1/2+x,1/2+y,z
3/4+x,-y,3/4+z
3/4+x,1/2-y,1/4+z
1/4+x,-y,1/4+z
1/4+x,1/2-y,3/4+z
3/4-x,y,3/4-z
3/4-x,1/2+y,1/4-z
1/4-x,y,1/4-z
1/4-x,1/2+y,3/4-z
-x,3/4+y,3/4+z
-x,1/4+y,1/4+z
1/2-x,3/4+y,1/4+z
1/2-x,1/4+y,3/4+z
x,3/4-y,3/4-z
x,1/4-y,1/4-z
1/2+x,3/4-y,1/4-z
1/2+x,1/4-y,3/4-z
3/4+x,3/4+y,-z
3/4+x,1/4+y,1/2-z
1/4+x,3/4+y,1/2-z
1/4+x,1/4+y,-z
3/4-x,3/4-y,z
3/4-x,1/4-y,1/2+z
1/4-x,3/4-y,1/2+z
1/4-x,1/4-y,z
-x,-y,-z
-x,1/2-y,1/2-z
1/2-x,-y,1/2-z
1/2-x,1/2-y,-z

loop_
_atom_site_aniso_label
_atom_site_aniso_U_11
_atom_site_aniso_U_22
_atom_site_aniso_U_33
_atom_site_aniso_U_12
_atom_site_aniso_U_13
_atom_site_aniso_U_23
Cu 0.01790 0.01300 0.01100 -0.00260 -0.00080 -0.00060
Cl 0.02890 0.02200 0.01310 -0.00870 0.00000 0.00000
O 0.01670 0.01190 0.00940 0.00000 0.00000 0.00000

loop_
_atom_site_label
_atom_site_fract_x
_atom_site_fract_y
_atom_site_fract_z
_atom_site_U_iso_or_equiv
Cu 0.00000 0.00000 0.50000 0.01400
Cl 0.12500 0.12500 0.32431 0.02130
O 0.12500 0.12500 0.62500 0.01270

loop_
_cod_related_entry_id
_cod_related_entry_database
_cod_related_entry_code
1 AMCSD 0005787
